data_4337723
loop_
_publ_author_name
'Paria, Sayantan'
'Chatterjee, Sayanti'
'Paine, Tapan Kanti'

_publ_section_title
;
 Reactivity of an Iron-Oxygen Oxidant Generated upon Oxidative
 Decarboxylation of Biomimetic Iron(II) \a-Hydroxy Acid Complexes.
;
_journal_issue 6
_journal_name_full 'Inorganic chemistry'
_journal_page_first 2810
_journal_page_last 2821
_journal_paper_doi 10.1021/ic402443r
_journal_volume 53
_journal_year 2014
_chemical_formula_sum 'C54 H43 B Cl2 Fe N6 O4'
_chemical_formula_weight 977.50
_chemical_name_systematic
; 
 ? 
;
_space_group_IT_number 14
_symmetry_cell_setting monoclinic
_symmetry_space_group_name_Hall '-P 2ybc'
_symmetry_space_group_name_H-M 'P 1 21/c 1'
_atom_sites_solution_hydrogens geom
_atom_sites_solution_primary direct
_atom_sites_solution_secondary difmap
_audit_creation_method SHELXL-97
_cell_angle_alpha 90.00
_cell_angle_beta 123.364(5)
_cell_angle_gamma 90.00
_cell_formula_units_Z 4
_cell_length_a 10.0685(11)
_cell_length_b 35.818(4)
_cell_length_c 15.7399(13)
_cell_measurement_reflns_used 2265
_cell_measurement_temperature 100(2)
_cell_measurement_theta_max 18.47
_cell_measurement_theta_min 2.27
_cell_volume 4740.8(9)
_computing_cell_refinement 'BRUKER AXS SMART 3'
_computing_data_collection 'BRUKER AXS SMART 3'
_computing_data_reduction 'BRUKER AXS SAINT'
_computing_molecular_graphics 'BRUKER SHELXTL'
_computing_publication_material 'MURCURY 2.3'
_computing_structure_refinement 'SHELXL-97 (Sheldrick, 1997)'
_computing_structure_solution 'SHELXS-97 (Sheldrick, 1990)'
_diffrn_ambient_temperature 100(2)
_diffrn_measured_fraction_theta_full 0.996
_diffrn_measured_fraction_theta_max 0.996
_diffrn_measurement_device_type 'BRUKER CCD AREA DETECTOR'
_diffrn_measurement_method 'OMEGA SCAN'
_diffrn_radiation_monochromator graphite
_diffrn_radiation_source 'fine-focus sealed tube'
_diffrn_radiation_type MoK\a
_diffrn_radiation_wavelength 0.71073
_diffrn_reflns_av_R_equivalents 0.0823
_diffrn_reflns_av_sigmaI/netI 0.0510
_diffrn_reflns_limit_h_max 9
_diffrn_reflns_limit_h_min -9
_diffrn_reflns_limit_k_max 33
_diffrn_reflns_limit_k_min -33
_diffrn_reflns_limit_l_max 14
_diffrn_reflns_limit_l_min -14
_diffrn_reflns_number 25233
_diffrn_reflns_theta_full 19.50
_diffrn_reflns_theta_max 19.50
_diffrn_reflns_theta_min 1.14
_exptl_absorpt_coefficient_mu 0.485
_exptl_absorpt_correction_T_max 0.9762
_exptl_absorpt_correction_T_min 0.7935
_exptl_absorpt_correction_type multi-scan
_exptl_absorpt_process_details SADABS
_exptl_crystal_colour colourless
_exptl_crystal_density_diffrn 1.370
_exptl_crystal_density_method 'not measured'
_exptl_crystal_description plate
_exptl_crystal_F_000 2024
_exptl_crystal_size_max 0.50
_exptl_crystal_size_mid 0.20
_exptl_crystal_size_min 0.05
_refine_diff_density_max 0.790
_refine_diff_density_min -0.854
_refine_diff_density_rms 0.073
_refine_ls_extinction_method none
_refine_ls_goodness_of_fit_ref 1.044
_refine_ls_hydrogen_treatment mixed
_refine_ls_matrix_type full
_refine_ls_number_parameters 613
_refine_ls_number_reflns 4114
_refine_ls_number_restraints 0
_refine_ls_restrained_S_all 1.044
_refine_ls_R_factor_all 0.0759
_refine_ls_R_factor_gt 0.0601
_refine_ls_shift/su_max 0.000
_refine_ls_shift/su_mean 0.000
_refine_ls_structure_factor_coef Fsqd
_refine_ls_weighting_details 'calc w=1/[\s^2^(Fo^2^)+(0.0655P)^2^+18.7994P] where P=(Fo^2^+2Fc^2^)/3'
_refine_ls_weighting_scheme calc
_refine_ls_wR_factor_gt 0.1439
_refine_ls_wR_factor_ref 0.1545
_reflns_number_gt 3278
_reflns_number_total 4114
_reflns_threshold_expression >2sigma(I)
_cod_data_source_file ic402443r_si_002.cif
_cod_data_source_block sp33
_cod_depositor_comments
;
The following automatic conversions were performed:

'_symmetry_cell_setting' value 'Monoclinic' changed to 'monoclinic'
according to
/usr/data/users/saulius/crontab/automatic-downloads/current/ACS/lib/dictionaries/cif_core.dic
dictionary named 'cif_core.dic' version 2.4.2 from 2011-04-26.

Automatic conversion script
Id: cif_fix_values 2281 2013-09-26 08:29:07Z andrius 
;
_cod_original_cell_volume 4740.8(8)
_cod_original_sg_symbol_H-M P2(1)/c
_cod_database_code 4337723

loop_
_symmetry_equiv_pos_as_xyz
'x, y, z'
'-x, y+1/2, -z+1/2'
'-x, -y, -z'
'x, -y-1/2, z-1/2'

loop_
_atom_site_label
_atom_site_type_symbol
_atom_site_fract_x
_atom_site_fract_y
_atom_site_fract_z
_atom_site_U_iso_or_equiv
_atom_site_adp_type
_atom_site_occupancy
_atom_site_symmetry_multiplicity
_atom_site_calc_flag
_atom_site_refinement_flags
Fe1 Fe 0.37009(10) 0.86613(2) 0.27154(6) 0.0200(3) Uani 1 1 d .
O1 O 0.1621(5) 0.89356(13) 0.2032(3) 0.0303(11) Uani 1 1 d .
O2 O 0.2430(6) 0.95321(15) 0.2422(4) 0.0589(16) Uani 1 1 d .
O3 O -0.0348(7) 0.97918(15) 0.1839(4) 0.0702(17) Uani 1 1 d .
H3A H 0.0095 0.9926 0.1628 0.105 Uiso 1 1 d R
O4 O 0.4835(5) 0.91636(11) 0.2628(3) 0.0357(12) Uani 1 1 d .
N1 N 0.3331(6) 0.78451(14) 0.2971(3) 0.0174(13) Uani 1 1 d .
N2 N 0.2759(6) 0.81823(13) 0.3060(4) 0.0198(13) Uani 1 1 d .
N3 N 0.6175(6) 0.81013(13) 0.3953(4) 0.0169(13) Uani 1 1 d .
N4 N 0.5863(6) 0.84745(13) 0.3994(4) 0.0186(13) Uani 1 1 d .
N5 N 0.4700(5) 0.79951(14) 0.2061(4) 0.0174(13) Uani 1 1 d .
N6 N 0.4082(6) 0.83474(14) 0.1734(4) 0.0214(13) Uani 1 1 d .
C1 C 0.2361(7) 0.75611(17) 0.2893(4) 0.0189(16) Uani 1 1 d .
C2 C 0.2530(7) 0.71610(17) 0.2738(4) 0.0193(16) Uani 1 1 d .
C3 C 0.1942(7) 0.68976(19) 0.3090(4) 0.0238(17) Uani 1 1 d .
H3 H 0.1498 0.6976 0.3445 0.029 Uiso 1 1 calc R
C4 C 0.1998(8) 0.65177(19) 0.2926(5) 0.0307(18) Uani 1 1 d .
H4 H 0.1588 0.6344 0.3164 0.037 Uiso 1 1 calc R
C5 C 0.2674(8) 0.64002(19) 0.2402(5) 0.0326(18) Uani 1 1 d .
H5 H 0.2752 0.6147 0.2308 0.039 Uiso 1 1 calc R
C6 C 0.3224(8) 0.66594(19) 0.2025(5) 0.0304(18) Uani 1 1 d .
H6 H 0.3656 0.6581 0.1664 0.036 Uiso 1 1 calc R
C7 C 0.3140(7) 0.70375(18) 0.2178(5) 0.0244(17) Uani 1 1 d .
H7 H 0.3495 0.7210 0.1905 0.029 Uiso 1 1 calc R
C8 C 0.1164(7) 0.77210(18) 0.2960(4) 0.0207(16) Uani 1 1 d .
H8 H 0.0331 0.7597 0.2935 0.025 Uiso 1 1 calc R
C9 C 0.1459(7) 0.81012(18) 0.3072(4) 0.0219(16) Uani 1 1 d .
C10 C 0.0584(7) 0.83953(18) 0.3231(5) 0.0219(16) Uani 1 1 d .
C11 C -0.1044(8) 0.83673(18) 0.2767(5) 0.0283(17) Uani 1 1 d .
H11 H -0.1590 0.8166 0.2343 0.034 Uiso 1 1 calc R
C12 C -0.1867(8) 0.8637(2) 0.2928(5) 0.0330(18) Uani 1 1 d .
H12 H -0.2963 0.8615 0.2607 0.040 Uiso 1 1 calc R
C13 C -0.1088(9) 0.8936(2) 0.3555(5) 0.0369(19) Uani 1 1 d .
H13 H -0.1650 0.9116 0.3659 0.044 Uiso 1 1 calc R
C14 C 0.0540(9) 0.8968(2) 0.4028(5) 0.0372(19) Uani 1 1 d .
H14 H 0.1079 0.9170 0.4452 0.045 Uiso 1 1 calc R
C15 C 0.1364(8) 0.8698(2) 0.3870(5) 0.0319(18) Uani 1 1 d .
H15 H 0.2461 0.8719 0.4198 0.038 Uiso 1 1 calc R
C16 C 0.7707(7) 0.80255(17) 0.4727(5) 0.0185(16) Uani 1 1 d .
C17 C 0.8431(8) 0.76511(17) 0.4949(4) 0.0206(16) Uani 1 1 d .
C18 C 0.9890(8) 0.76003(18) 0.5054(4) 0.0242(16) Uani 1 1 d .
H18 H 1.0385 0.7801 0.4963 0.029 Uiso 1 1 calc R
C19 C 1.0599(8) 0.7251(2) 0.5293(5) 0.0310(18) Uani 1 1 d .
H19 H 1.1561 0.7217 0.5351 0.037 Uiso 1 1 calc R
C20 C 0.9881(8) 0.69542(19) 0.5445(5) 0.0316(18) Uani 1 1 d .
H20 H 1.0363 0.6720 0.5612 0.038 Uiso 1 1 calc R
C21 C 0.8442(9) 0.70045(19) 0.5351(5) 0.0322(18) Uani 1 1 d .
H21 H 0.7955 0.6805 0.5453 0.039 Uiso 1 1 calc R
C22 C 0.7732(7) 0.73511(18) 0.5105(4) 0.0227(16) Uani 1 1 d .
H22 H 0.6767 0.7383 0.5044 0.027 Uiso 1 1 calc R
C23 C 0.8365(7) 0.83491(18) 0.5261(5) 0.0233(16) Uani 1 1 d .
H23 H 0.9399 0.8380 0.5822 0.028 Uiso 1 1 calc R
C24 C 0.7194(8) 0.86227(17) 0.4807(5) 0.0194(16) Uani 1 1 d .
C25 C 0.7211(8) 0.90028(17) 0.5164(5) 0.0230(17) Uani 1 1 d .
C26 C 0.8650(9) 0.91851(19) 0.5788(6) 0.044(2) Uani 1 1 d .
H26 H 0.9591 0.9074 0.5939 0.053 Uiso 1 1 calc R
C27 C 0.8682(10) 0.9533(2) 0.6185(6) 0.064(3) Uani 1 1 d .
H27 H 0.9650 0.9653 0.6602 0.077 Uiso 1 1 calc R
C28 C 0.7307(11) 0.9701(2) 0.5972(7) 0.064(3) Uani 1 1 d .
H28 H 0.7346 0.9934 0.6246 0.076 Uiso 1 1 calc R
C29 C 0.5876(9) 0.9525(2) 0.5355(6) 0.048(2) Uani 1 1 d .
H29 H 0.4940 0.9639 0.5205 0.058 Uiso 1 1 calc R
C30 C 0.5829(8) 0.91778(18) 0.4954(5) 0.0293(18) Uani 1 1 d .
H30 H 0.4855 0.9059 0.4537 0.035 Uiso 1 1 calc R
C31 C 0.5084(7) 0.78475(17) 0.1432(5) 0.0188(16) Uani 1 1 d .
C32 C 0.5728(7) 0.74661(17) 0.1544(5) 0.0192(16) Uani 1 1 d .
C33 C 0.4923(7) 0.72139(18) 0.0731(5) 0.0248(17) Uani 1 1 d .
H33 H 0.4011 0.7291 0.0125 0.030 Uiso 1 1 calc R
C34 C 0.5470(8) 0.68520(18) 0.0822(5) 0.0255(17) Uani 1 1 d .
H34 H 0.4919 0.6687 0.0280 0.031 Uiso 1 1 calc R
C35 C 0.6825(8) 0.67349(18) 0.1712(5) 0.0265(17) Uani 1 1 d .
H35 H 0.7192 0.6492 0.1770 0.032 Uiso 1 1 calc R
C36 C 0.7637(8) 0.69809(19) 0.2519(5) 0.0293(18) Uani 1 1 d .
H36 H 0.8550 0.6902 0.3121 0.035 Uiso 1 1 calc R
C37 C 0.7102(7) 0.73444(17) 0.2438(5) 0.0205(16) Uani 1 1 d .
H37 H 0.7664 0.7508 0.2983 0.025 Uiso 1 1 calc R
C38 C 0.4704(7) 0.81067(18) 0.0685(5) 0.0209(16) Uani 1 1 d .
H38 H 0.4826 0.8080 0.0144 0.025 Uiso 1 1 calc R
C39 C 0.4105(7) 0.84152(18) 0.0895(5) 0.0195(16) Uani 1 1 d .
C40 C 0.3604(7) 0.87794(17) 0.0362(4) 0.0209(16) Uani 1 1 d .
C41 C 0.4567(8) 0.89494(19) 0.0102(5) 0.0314(18) Uani 1 1 d .
H41 H 0.5523 0.8838 0.0284 0.038 Uiso 1 1 calc R
C42 C 0.4123(9) 0.92855(19) -0.0429(6) 0.042(2) Uani 1 1 d .
H42 H 0.4782 0.9400 -0.0594 0.050 Uiso 1 1 calc R
C43 C 0.2682(9) 0.9449(2) -0.0709(6) 0.042(2) Uani 1 1 d .
H43 H 0.2361 0.9671 -0.1078 0.050 Uiso 1 1 calc R
C44 C 0.1739(8) 0.92834(19) -0.0442(5) 0.0332(18) Uani 1 1 d .
H44 H 0.0787 0.9396 -0.0619 0.040 Uiso 1 1 calc R
C45 C 0.2184(8) 0.89520(19) 0.0086(5) 0.0276(17) Uani 1 1 d .
H45 H 0.1529 0.8842 0.0261 0.033 Uiso 1 1 calc R
C46 C 0.1368(9) 0.9284(2) 0.2042(5) 0.0368(19) Uani 1 1 d .
C47 C -0.0355(9) 0.9409(2) 0.1550(6) 0.044(2) Uani 1 1 d .
H47 H -0.0844 0.9255 0.1820 0.053 Uiso 1 1 calc R
C48 C -0.1301(7) 0.9360(2) 0.0402(5) 0.0301(18) Uani 1 1 d .
C49 C -0.1765(9) 0.9007(2) 0.0024(7) 0.044(2) Uani 1 1 d .
H49 H -0.1517 0.8808 0.0468 0.053 Uiso 1 1 calc R
C50 C -0.2580(9) 0.8944(2) -0.0986(8) 0.056(2) Uani 1 1 d .
H50 H -0.2876 0.8702 -0.1228 0.067 Uiso 1 1 calc R
C51 C -0.2982(9) 0.9229(3) -0.1663(6) 0.057(2) Uani 1 1 d .
H51 H -0.3549 0.9182 -0.2358 0.068 Uiso 1 1 calc R
C52 C -0.2527(9) 0.9593(3) -0.1291(7) 0.059(3) Uani 1 1 d .
H52 H -0.2790 0.9791 -0.1740 0.071 Uiso 1 1 calc R
C53 C -0.1675(8) 0.9658(2) -0.0243(6) 0.040(2) Uani 1 1 d .
H53 H -0.1366 0.9899 0.0014 0.048 Uiso 1 1 calc R
B1 B 0.4940(8) 0.7842(2) 0.3053(5) 0.0213(19) Uani 1 1 d .
H1 H 0.5426 0.7593 0.3203 0.026 Uiso 1 1 d R
Cl1 Cl 0.6541(6) 0.98514(10) 0.2167(5) 0.200(3) Uani 1 1 d .
Cl2 Cl 0.7211(5) 1.03806(10) 0.3740(4) 0.1701(18) Uani 1 1 d .
C54 C 0.6753(14) 0.9932(3) 0.3411(9) 0.123(5) Uani 1 1 d .
H54A H 0.5765 0.9871 0.3349 0.147 Uiso 1 1 calc R
H54B H 0.7585 0.9773 0.3930 0.147 Uiso 1 1 calc R

loop_
_atom_site_aniso_label
_atom_site_aniso_U_11
_atom_site_aniso_U_22
_atom_site_aniso_U_33
_atom_site_aniso_U_23
_atom_site_aniso_U_13
_atom_site_aniso_U_12
Fe1 0.0156(6) 0.0204(6) 0.0205(6) 0.0011(4) 0.0078(5) 0.0017(4)
O1 0.028(3) 0.028(3) 0.037(3) 0.008(2) 0.020(2) 0.010(2)
O2 0.044(4) 0.034(3) 0.075(4) -0.009(3) 0.018(3) 0.008(3)
O3 0.072(4) 0.058(4) 0.069(4) -0.003(3) 0.031(3) 0.029(3)
O4 0.032(3) 0.025(3) 0.034(3) 0.004(2) 0.008(2) -0.009(2)
N1 0.018(3) 0.020(3) 0.015(3) -0.001(2) 0.009(3) -0.001(3)
N2 0.017(3) 0.017(3) 0.023(3) -0.003(2) 0.009(3) 0.002(3)
N3 0.015(4) 0.017(4) 0.017(3) 0.002(2) 0.008(3) 0.001(3)
N4 0.026(4) 0.010(3) 0.019(3) -0.001(3) 0.012(3) 0.000(3)
N5 0.015(3) 0.017(3) 0.019(3) -0.002(3) 0.008(3) 0.000(2)
N6 0.018(3) 0.016(4) 0.023(3) 0.002(3) 0.007(3) 0.004(3)
C1 0.019(4) 0.024(5) 0.010(4) 0.001(3) 0.005(3) -0.004(4)
C2 0.013(4) 0.023(4) 0.016(4) -0.002(3) 0.004(3) -0.001(3)
C3 0.022(4) 0.032(5) 0.016(4) 0.000(3) 0.009(3) -0.005(3)
C4 0.024(4) 0.027(5) 0.028(4) 0.005(3) 0.005(4) -0.008(3)
C5 0.029(4) 0.021(4) 0.034(4) -0.004(4) 0.010(4) -0.002(4)
C6 0.030(4) 0.027(5) 0.027(4) -0.005(4) 0.011(4) -0.005(4)
C7 0.021(4) 0.020(5) 0.027(4) -0.005(3) 0.010(4) -0.011(3)
C8 0.015(4) 0.026(5) 0.021(4) 0.000(3) 0.010(3) -0.004(3)
C9 0.013(4) 0.029(5) 0.015(4) 0.004(3) 0.002(3) 0.001(3)
C10 0.015(4) 0.030(4) 0.021(4) -0.003(3) 0.010(3) 0.001(4)
C11 0.024(5) 0.027(4) 0.033(4) -0.003(3) 0.015(4) -0.002(4)
C12 0.019(4) 0.044(5) 0.036(4) -0.002(4) 0.015(4) 0.000(4)
C13 0.037(5) 0.042(5) 0.042(5) 0.003(4) 0.028(4) 0.011(4)
C14 0.034(5) 0.037(5) 0.039(5) -0.014(4) 0.020(4) -0.003(4)
C15 0.025(4) 0.039(5) 0.033(4) -0.001(4) 0.017(4) -0.002(4)
C16 0.016(4) 0.020(5) 0.016(4) -0.001(3) 0.006(4) -0.003(4)
C17 0.024(4) 0.018(5) 0.013(4) 0.001(3) 0.006(3) 0.000(4)
C18 0.022(4) 0.023(5) 0.021(4) -0.004(3) 0.007(3) -0.005(4)
C19 0.019(4) 0.037(5) 0.025(4) -0.011(4) 0.004(4) 0.002(4)
C20 0.030(5) 0.024(5) 0.026(4) -0.001(3) 0.006(4) 0.009(4)
C21 0.037(5) 0.025(5) 0.032(4) 0.002(3) 0.018(4) 0.000(4)
C22 0.021(4) 0.021(4) 0.023(4) 0.001(3) 0.010(3) 0.007(4)
C23 0.013(4) 0.026(4) 0.025(4) 0.001(4) 0.006(3) 0.001(4)
C24 0.015(4) 0.024(5) 0.018(4) -0.006(4) 0.008(4) -0.006(4)
C25 0.022(4) 0.021(4) 0.020(4) -0.005(3) 0.007(4) -0.004(4)
C26 0.031(5) 0.027(5) 0.050(5) -0.011(4) 0.007(4) 0.002(4)
C27 0.035(6) 0.040(6) 0.076(6) -0.028(5) 0.005(5) -0.010(5)
C28 0.051(6) 0.035(5) 0.072(6) -0.025(5) 0.012(5) 0.005(5)
C29 0.042(6) 0.036(5) 0.053(5) -0.014(4) 0.018(5) 0.010(4)
C30 0.026(5) 0.027(5) 0.030(4) -0.001(4) 0.013(4) 0.002(4)
C31 0.011(4) 0.021(4) 0.019(4) -0.001(4) 0.005(3) 0.000(3)
C32 0.016(4) 0.027(4) 0.018(4) -0.003(4) 0.011(4) -0.004(4)
C33 0.019(4) 0.028(5) 0.026(4) 0.007(4) 0.011(3) 0.002(4)
C34 0.034(5) 0.024(5) 0.021(4) -0.004(3) 0.017(4) -0.008(4)
C35 0.037(5) 0.017(4) 0.036(5) -0.004(4) 0.027(4) 0.004(4)
C36 0.021(4) 0.037(5) 0.031(5) 0.008(4) 0.015(4) 0.008(4)
C37 0.014(4) 0.023(4) 0.021(4) -0.002(3) 0.007(4) -0.002(3)
C38 0.020(4) 0.027(4) 0.019(4) -0.001(4) 0.012(3) 0.000(3)
C39 0.015(4) 0.026(5) 0.015(4) 0.001(3) 0.006(3) -0.002(3)
C40 0.020(4) 0.024(4) 0.015(4) -0.001(3) 0.007(3) 0.002(4)
C41 0.027(4) 0.030(5) 0.043(5) 0.009(4) 0.023(4) 0.006(4)
C42 0.045(5) 0.032(5) 0.064(5) 0.019(4) 0.041(4) 0.006(4)
C43 0.051(5) 0.027(4) 0.056(5) 0.017(4) 0.035(5) 0.015(4)
C44 0.039(5) 0.031(5) 0.033(4) 0.010(4) 0.022(4) 0.013(4)
C45 0.026(5) 0.034(5) 0.024(4) 0.005(4) 0.014(4) 0.003(4)
C46 0.038(5) 0.038(6) 0.037(5) 0.004(4) 0.023(4) 0.012(5)
C47 0.046(5) 0.035(5) 0.051(6) 0.005(4) 0.026(5) 0.022(4)
C48 0.021(4) 0.020(5) 0.047(5) -0.003(4) 0.017(4) 0.004(4)
C49 0.034(5) 0.044(6) 0.048(6) 0.004(4) 0.018(5) -0.001(4)
C50 0.036(5) 0.045(6) 0.075(8) 0.008(6) 0.023(5) 0.007(4)
C51 0.033(5) 0.076(7) 0.044(6) -0.015(6) 0.010(4) 0.008(5)
C52 0.037(5) 0.081(8) 0.056(7) 0.034(6) 0.023(5) 0.028(5)
C53 0.036(5) 0.025(5) 0.055(6) 0.014(4) 0.022(5) 0.007(4)
B1 0.020(5) 0.014(4) 0.025(5) 0.000(4) 0.009(4) 0.002(4)
Cl1 0.313(6) 0.093(3) 0.381(7) 0.089(3) 0.310(6) 0.053(3)
Cl2 0.144(3) 0.105(3) 0.223(5) -0.004(3) 0.078(3) -0.037(2)
C54 0.119(10) 0.110(9) 0.128(10) 0.047(8) 0.060(8) -0.046(8)

loop_
_atom_type_symbol
_atom_type_description
_atom_type_scat_dispersion_real
_atom_type_scat_dispersion_imag
_atom_type_scat_source
C C 0.0033 0.0016 'International Tables Vol C Tables 4.2.6.8 and 6.1.1.4'
H H 0.0000 0.0000 'International Tables Vol C Tables 4.2.6.8 and 6.1.1.4'
B B 0.0013 0.0007 'International Tables Vol C Tables 4.2.6.8 and 6.1.1.4'
Cl Cl 0.1484 0.1585 'International Tables Vol C Tables 4.2.6.8 and 6.1.1.4'
Fe Fe 0.3463 0.8444 'International Tables Vol C Tables 4.2.6.8 and 6.1.1.4'
N N 0.0061 0.0033 'International Tables Vol C Tables 4.2.6.8 and 6.1.1.4'
O O 0.0106 0.0060 'International Tables Vol C Tables 4.2.6.8 and 6.1.1.4'

loop_
_geom_angle_atom_site_label_1
_geom_angle_atom_site_label_2
_geom_angle_atom_site_label_3
_geom_angle
O1 Fe1 N4 153.46(18)
O1 Fe1 N6 115.13(19)
N4 Fe1 N6 91.25(19)
O1 Fe1 N2 92.88(19)
N4 Fe1 N2 82.75(19)
N6 Fe1 N2 92.40(19)
O1 Fe1 O4 89.44(17)
N4 Fe1 O4 91.19(17)
N6 Fe1 O4 94.69(18)
N2 Fe1 O4 170.77(17)
C46 O1 Fe1 129.0(5)
C47 O3 H3A 109.3
C1 N1 N2 110.0(5)
C1 N1 B1 131.6(5)
N2 N1 B1 118.2(5)
C9 N2 N1 106.0(5)
C9 N2 Fe1 137.2(4)
N1 N2 Fe1 113.8(4)
C16 N3 N4 108.9(4)
C16 N3 B1 129.1(5)
N4 N3 B1 121.6(5)
C24 N4 N3 106.9(5)
C24 N4 Fe1 138.3(4)
N3 N4 Fe1 113.9(4)
C31 N5 N6 109.8(5)
C31 N5 B1 130.8(5)
N6 N5 B1 119.4(5)
C39 N6 N5 106.3(5)
C39 N6 Fe1 136.5(4)
N5 N6 Fe1 116.3(4)
N1 C1 C8 107.0(5)
N1 C1 C2 126.4(6)
C8 C1 C2 126.5(6)
C3 C2 C7 118.2(6)
C3 C2 C1 118.8(6)
C7 C2 C1 122.8(6)
C2 C3 C4 121.6(6)
C2 C3 H3 119.2
C4 C3 H3 119.2
C5 C4 C3 119.2(6)
C5 C4 H4 120.4
C3 C4 H4 120.4
C6 C5 C4 119.8(6)
C6 C5 H5 120.1
C4 C5 H5 120.1
C5 C6 C7 120.6(7)
C5 C6 H6 119.7
C7 C6 H6 119.7
C6 C7 C2 120.6(6)
C6 C7 H7 119.7
C2 C7 H7 119.7
C9 C8 C1 106.3(5)
C9 C8 H8 126.8
C1 C8 H8 126.8
N2 C9 C8 110.6(5)
N2 C9 C10 121.4(6)
C8 C9 C10 128.0(6)
C11 C10 C15 118.2(6)
C11 C10 C9 120.1(6)
C15 C10 C9 121.6(6)
C10 C11 C12 120.5(6)
C10 C11 H11 119.8
C12 C11 H11 119.8
C13 C12 C11 120.9(6)
C13 C12 H12 119.6
C11 C12 H12 119.6
C12 C13 C14 119.4(6)
C12 C13 H13 120.3
C14 C13 H13 120.3
C13 C14 C15 119.8(6)
C13 C14 H14 120.1
C15 C14 H14 120.1
C14 C15 C10 121.2(6)
C14 C15 H15 119.4
C10 C15 H15 119.4
N3 C16 C23 107.8(5)
N3 C16 C17 124.1(5)
C23 C16 C17 128.0(6)
C22 C17 C18 118.9(6)
C22 C17 C16 121.2(6)
C18 C17 C16 119.8(6)
C19 C18 C17 120.0(6)
C19 C18 H18 120.0
C17 C18 H18 120.0
C18 C19 C20 120.2(6)
C18 C19 H19 119.9
C20 C19 H19 119.9
C21 C20 C19 119.9(6)
C21 C20 H20 120.0
C19 C20 H20 120.0
C20 C21 C22 119.9(6)
C20 C21 H21 120.1
C22 C21 H21 120.1
C17 C22 C21 121.1(6)
C17 C22 H22 119.5
C21 C22 H22 119.5
C16 C23 C24 107.1(5)
C16 C23 H23 126.5
C24 C23 H23 126.5
N4 C24 C23 109.2(5)
N4 C24 C25 121.5(6)
C23 C24 C25 128.9(6)
C30 C25 C26 118.4(6)
C30 C25 C24 121.8(6)
C26 C25 C24 119.7(6)
C27 C26 C25 119.9(7)
C27 C26 H26 120.0
C25 C26 H26 120.0
C28 C27 C26 121.0(7)
C28 C27 H27 119.5
C26 C27 H27 119.5
C29 C28 C27 119.8(7)
C29 C28 H28 120.1
C27 C28 H28 120.1
C28 C29 C30 119.7(7)
C28 C29 H29 120.1
C30 C29 H29 120.1
C29 C30 C25 121.2(6)
C29 C30 H30 119.4
C25 C30 H30 119.4
N5 C31 C38 107.7(5)
N5 C31 C32 123.9(6)
C38 C31 C32 128.4(6)
C37 C32 C33 118.3(6)
C37 C32 C31 122.3(6)
C33 C32 C31 119.4(6)
C34 C33 C32 120.7(6)
C34 C33 H33 119.6
C32 C33 H33 119.6
C33 C34 C35 120.4(6)
C33 C34 H34 119.8
C35 C34 H34 119.8
C36 C35 C34 119.6(6)
C36 C35 H35 120.2
C34 C35 H35 120.2
C35 C36 C37 120.6(6)
C35 C36 H36 119.7
C37 C36 H36 119.7
C36 C37 C32 120.4(6)
C36 C37 H37 119.8
C32 C37 H37 119.8
C31 C38 C39 106.7(5)
C31 C38 H38 126.7
C39 C38 H38 126.7
N6 C39 C38 109.5(5)
N6 C39 C40 121.7(6)
C38 C39 C40 128.8(6)
C41 C40 C45 118.7(6)
C41 C40 C39 118.6(6)
C45 C40 C39 122.7(6)
C40 C41 C42 120.8(6)
C40 C41 H41 119.6
C42 C41 H41 119.6
C43 C42 C41 119.3(7)
C43 C42 H42 120.4
C41 C42 H42 120.4
C44 C43 C42 119.9(6)
C44 C43 H43 120.0
C42 C43 H43 120.0
C43 C44 C45 120.6(6)
C43 C44 H44 119.7
C45 C44 H44 119.7
C44 C45 C40 120.7(6)
C44 C45 H45 119.7
C40 C45 H45 119.7
O2 C46 O1 125.0(6)
O2 C46 C47 117.6(7)
O1 C46 C47 117.4(7)
O3 C47 C48 112.1(6)
O3 C47 C46 108.2(6)
C48 C47 C46 111.3(6)
O3 C47 H47 108.4
C48 C47 H47 108.4
C46 C47 H47 108.4
C53 C48 C49 120.6(7)
C53 C48 C47 121.7(7)
C49 C48 C47 117.7(7)
C50 C49 C48 120.5(7)
C50 C49 H49 119.8
C48 C49 H49 119.8
C49 C50 C51 121.6(8)
C49 C50 H50 119.2
C51 C50 H50 119.2
C50 C51 C52 118.8(8)
C50 C51 H51 120.6
C52 C51 H51 120.6
C51 C52 C53 119.6(8)
C51 C52 H52 120.2
C53 C52 H52 120.2
C48 C53 C52 118.9(7)
C48 C53 H53 120.5
C52 C53 H53 120.5
N5 B1 N1 109.8(5)
N5 B1 N3 108.0(5)
N1 B1 N3 110.0(5)
N5 B1 H1 110.3
N1 B1 H1 112.5
N3 B1 H1 106.1
Cl2 C54 Cl1 109.0(5)
Cl2 C54 H54A 109.9
Cl1 C54 H54A 109.9
Cl2 C54 H54B 109.9
Cl1 C54 H54B 109.9
H54A C54 H54B 108.3

loop_
_geom_bond_atom_site_label_1
_geom_bond_atom_site_label_2
_geom_bond_distance
Fe1 O1 2.008(4)
Fe1 N4 2.102(5)
Fe1 N6 2.108(5)
Fe1 N2 2.169(5)
Fe1 O4 2.175(4)
O1 C46 1.275(8)
O2 C46 1.260(9)
O3 C47 1.442(8)
O3 H3A 0.8401
N1 C1 1.368(7)
N1 N2 1.378(6)
N1 B1 1.553(9)
N2 C9 1.351(8)
N3 C16 1.368(7)
N3 N4 1.383(6)
N3 B1 1.574(9)
N4 C24 1.352(7)
N5 C31 1.352(7)
N5 N6 1.376(6)
N5 B1 1.543(9)
N6 C39 1.357(8)
C1 C8 1.390(8)
C1 C2 1.479(9)
C2 C3 1.381(8)
C2 C7 1.395(9)
C3 C4 1.392(9)
C3 H3 0.9300
C4 C5 1.392(9)
C4 H4 0.9300
C5 C6 1.372(9)
C5 H5 0.9300
C6 C7 1.386(9)
C6 H6 0.9300
C7 H7 0.9300
C8 C9 1.384(8)
C8 H8 0.9300
C9 C10 1.481(9)
C10 C11 1.383(9)
C10 C15 1.389(9)
C11 C12 1.384(9)
C11 H11 0.9300
C12 C13 1.374(9)
C12 H12 0.9300
C13 C14 1.382(9)
C13 H13 0.9300
C14 C15 1.384(9)
C14 H14 0.9300
C15 H15 0.9300
C16 C23 1.370(8)
C16 C17 1.474(9)
C17 C22 1.378(8)
C17 C18 1.397(9)
C18 C19 1.387(9)
C18 H18 0.9300
C19 C20 1.378(9)
C19 H19 0.9300
C20 C21 1.385(9)
C20 H20 0.9300
C21 C22 1.377(9)
C21 H21 0.9300
C22 H22 0.9300
C23 C24 1.391(8)
C23 H23 0.9300
C24 C25 1.469(9)
C25 C30 1.390(9)
C25 C26 1.387(9)
C26 C27 1.385(10)
C26 H26 0.9300
C27 C28 1.373(11)
C27 H27 0.9300
C28 C29 1.370(10)
C28 H28 0.9300
C29 C30 1.385(9)
C29 H29 0.9300
C30 H30 0.9300
C31 C38 1.378(8)
C31 C32 1.481(9)
C32 C37 1.394(8)
C32 C33 1.403(8)
C33 C34 1.385(8)
C33 H33 0.9300
C34 C35 1.377(9)
C34 H34 0.9300
C35 C36 1.384(9)
C35 H35 0.9300
C36 C37 1.388(8)
C36 H36 0.9300
C37 H37 0.9300
C38 C39 1.383(8)
C38 H38 0.9300
C39 C40 1.481(9)
C40 C41 1.384(9)
C40 C45 1.390(8)
C41 C42 1.392(9)
C41 H41 0.9300
C42 C43 1.392(9)
C42 H42 0.9300
C43 C44 1.368(9)
C43 H43 0.9300
C44 C45 1.375(9)
C44 H44 0.9300
C45 H45 0.9300
C46 C47 1.528(10)
C47 C48 1.520(10)
C47 H47 0.9800
C48 C53 1.374(9)
C48 C49 1.367(9)
C49 C50 1.348(11)
C49 H49 0.9300
C50 C51 1.365(11)
C50 H50 0.9300
C51 C52 1.400(11)
C51 H51 0.9300
C52 C53 1.399(11)
C52 H52 0.9300
C53 H53 0.9300
B1 H1 0.9836
Cl1 C54 1.871(13)
Cl2 C54 1.674(11)
C54 H54A 0.9700
C54 H54B 0.9700

loop_
_geom_torsion_atom_site_label_1
_geom_torsion_atom_site_label_2
_geom_torsion_atom_site_label_3
_geom_torsion_atom_site_label_4
_geom_torsion
N4 Fe1 O1 C46 63.6(7)
N6 Fe1 O1 C46 -122.8(5)
N2 Fe1 O1 C46 143.1(5)
O4 Fe1 O1 C46 -27.9(5)
C1 N1 N2 C9 2.1(6)
B1 N1 N2 C9 -173.5(5)
C1 N1 N2 Fe1 -161.8(3)
B1 N1 N2 Fe1 22.6(6)
O1 Fe1 N2 C9 -14.3(6)
N4 Fe1 N2 C9 139.4(6)
N6 Fe1 N2 C9 -129.7(6)
O4 Fe1 N2 C9 90.1(12)
O1 Fe1 N2 N1 142.6(4)
N4 Fe1 N2 N1 -63.7(4)
N6 Fe1 N2 N1 27.2(4)
O4 Fe1 N2 N1 -113.0(11)
C16 N3 N4 C24 -1.4(6)
B1 N3 N4 C24 -175.2(5)
C16 N3 N4 Fe1 169.9(4)
B1 N3 N4 Fe1 -3.9(6)
O1 Fe1 N4 C24 -58.7(8)
N6 Fe1 N4 C24 127.1(6)
N2 Fe1 N4 C24 -140.6(6)
O4 Fe1 N4 C24 32.4(6)
O1 Fe1 N4 N3 133.7(4)
N6 Fe1 N4 N3 -40.4(4)
N2 Fe1 N4 N3 51.9(4)
O4 Fe1 N4 N3 -135.1(4)
C31 N5 N6 C39 -0.5(6)
B1 N5 N6 C39 176.1(5)
C31 N5 N6 Fe1 -171.6(4)
B1 N5 N6 Fe1 5.0(6)
O1 Fe1 N6 C39 56.3(6)
N4 Fe1 N6 C39 -126.6(6)
N2 Fe1 N6 C39 150.6(6)
O4 Fe1 N6 C39 -35.3(6)
O1 Fe1 N6 N5 -136.2(3)
N4 Fe1 N6 N5 40.9(4)
N2 Fe1 N6 N5 -41.9(4)
O4 Fe1 N6 N5 132.2(4)
N2 N1 C1 C8 -1.5(6)
B1 N1 C1 C8 173.4(5)
N2 N1 C1 C2 176.9(5)
B1 N1 C1 C2 -8.2(9)
N1 C1 C2 C3 153.0(6)
C8 C1 C2 C3 -28.9(9)
N1 C1 C2 C7 -32.5(9)
C8 C1 C2 C7 145.7(6)
C7 C2 C3 C4 2.1(9)
C1 C2 C3 C4 177.0(5)
C2 C3 C4 C5 0.5(9)
C3 C4 C5 C6 -2.2(9)
C4 C5 C6 C7 1.2(9)
C5 C6 C7 C2 1.5(9)
C3 C2 C7 C6 -3.2(9)
C1 C2 C7 C6 -177.8(6)
N1 C1 C8 C9 0.3(6)
C2 C1 C8 C9 -178.2(5)
N1 N2 C9 C8 -2.0(6)
Fe1 N2 C9 C8 156.1(4)
N1 N2 C9 C10 175.8(5)
Fe1 N2 C9 C10 -26.2(9)
C1 C8 C9 N2 1.1(7)
C1 C8 C9 C10 -176.5(6)
N2 C9 C10 C11 147.4(6)
C8 C9 C10 C11 -35.3(9)
N2 C9 C10 C15 -34.8(9)
C8 C9 C10 C15 142.5(7)
C15 C10 C11 C12 0.8(9)
C9 C10 C11 C12 178.7(6)
C10 C11 C12 C13 -0.4(10)
C11 C12 C13 C14 0.1(10)
C12 C13 C14 C15 -0.3(10)
C13 C14 C15 C10 0.8(10)
C11 C10 C15 C14 -1.1(9)
C9 C10 C15 C14 -178.9(6)
N4 N3 C16 C23 0.3(6)
B1 N3 C16 C23 173.5(5)
N4 N3 C16 C17 177.0(5)
B1 N3 C16 C17 -9.8(9)
N3 C16 C17 C22 -54.5(8)
C23 C16 C17 C22 121.6(7)
N3 C16 C17 C18 128.8(6)
C23 C16 C17 C18 -55.2(9)
C22 C17 C18 C19 1.2(9)
C16 C17 C18 C19 178.0(5)
C17 C18 C19 C20 -1.1(9)
C18 C19 C20 C21 0.5(9)
C19 C20 C21 C22 0.0(9)
C18 C17 C22 C21 -0.7(9)
C16 C17 C22 C21 -177.5(6)
C20 C21 C22 C17 0.1(9)
N3 C16 C23 C24 0.9(7)
C17 C16 C23 C24 -175.6(6)
N3 N4 C24 C23 2.0(6)
Fe1 N4 C24 C23 -166.1(4)
N3 N4 C24 C25 -171.3(5)
Fe1 N4 C24 C25 20.6(9)
C16 C23 C24 N4 -1.8(7)
C16 C23 C24 C25 170.8(6)
N4 C24 C25 C30 23.4(9)
C23 C24 C25 C30 -148.4(6)
N4 C24 C25 C26 -161.3(6)
C23 C24 C25 C26 26.9(10)
C30 C25 C26 C27 0.1(11)
C24 C25 C26 C27 -175.4(7)
C25 C26 C27 C28 0.1(13)
C26 C27 C28 C29 -0.3(14)
C27 C28 C29 C30 0.3(13)
C28 C29 C30 C25 -0.2(11)
C26 C25 C30 C29 0.0(10)
C24 C25 C30 C29 175.4(6)
N6 N5 C31 C38 -0.2(6)
B1 N5 C31 C38 -176.3(5)
N6 N5 C31 C32 -177.8(5)
B1 N5 C31 C32 6.2(9)
N5 C31 C32 C37 -56.3(8)
C38 C31 C32 C37 126.7(7)
N5 C31 C32 C33 122.7(6)
C38 C31 C32 C33 -54.3(9)
C37 C32 C33 C34 0.8(9)
C31 C32 C33 C34 -178.2(5)
C32 C33 C34 C35 -0.5(9)
C33 C34 C35 C36 0.2(9)
C34 C35 C36 C37 -0.2(9)
C35 C36 C37 C32 0.6(9)
C33 C32 C37 C36 -0.9(9)
C31 C32 C37 C36 178.1(6)
N5 C31 C38 C39 0.9(6)
C32 C31 C38 C39 178.3(6)
N5 N6 C39 C38 1.1(6)
Fe1 N6 C39 C38 169.4(4)
N5 N6 C39 C40 -176.6(5)
Fe1 N6 C39 C40 -8.2(9)
C31 C38 C39 N6 -1.2(7)
C31 C38 C39 C40 176.2(6)
N6 C39 C40 C41 132.6(6)
C38 C39 C40 C41 -44.6(9)
N6 C39 C40 C45 -49.4(8)
C38 C39 C40 C45 133.4(7)
C45 C40 C41 C42 -0.2(10)
C39 C40 C41 C42 177.9(6)
C40 C41 C42 C43 -0.8(11)
C41 C42 C43 C44 1.5(11)
C42 C43 C44 C45 -1.3(11)
C43 C44 C45 C40 0.2(10)
C41 C40 C45 C44 0.5(9)
C39 C40 C45 C44 -177.5(6)
Fe1 O1 C46 O2 7.3(10)
Fe1 O1 C46 C47 -173.1(4)
O2 C46 C47 O3 -12.9(9)
O1 C46 C47 O3 167.4(6)
O2 C46 C47 C48 110.6(7)
O1 C46 C47 C48 -69.0(8)
O3 C47 C48 C53 17.8(9)
C46 C47 C48 C53 -103.5(8)
O3 C47 C48 C49 -162.6(6)
C46 C47 C48 C49 76.0(8)
C53 C48 C49 C50 0.8(11)
C47 C48 C49 C50 -178.7(7)
C48 C49 C50 C51 -0.7(12)
C49 C50 C51 C52 0.3(12)
C50 C51 C52 C53 0.0(12)
C49 C48 C53 C52 -0.5(10)
C47 C48 C53 C52 179.0(6)
C51 C52 C53 C48 0.1(11)
C31 N5 B1 N1 -126.7(6)
N6 N5 B1 N1 57.6(7)
C31 N5 B1 N3 113.4(6)
N6 N5 B1 N3 -62.4(6)
C1 N1 B1 N5 110.1(6)
N2 N1 B1 N5 -75.4(6)
C1 N1 B1 N3 -131.2(6)
N2 N1 B1 N3 43.3(7)
C16 N3 B1 N5 -109.7(6)
N4 N3 B1 N5 62.7(7)
C16 N3 B1 N1 130.5(6)
N4 N3 B1 N1 -57.0(7)
